data_7021175
loop_
_publ_author_name
'Wang, Huiyu'
'Ke, Hongshan'
'Lin, Shuang-Yan'
'Guo, Yang'
'Zhao, Lang'
'Tang, Jinkui'
'Li, Yun-Hui'

_publ_section_title
;
 Heterometallic octanuclear RE(III)3Ni(II)5 (RE = Dy(III), Gd(III) and
 Y(III)) clusters with slow magnetic relaxation for the dysprosium
 derivative.
;
_journal_issue 15
_journal_name_full 'Dalton transactions (Cambridge, England : 2003)'
_journal_page_first 5298
_journal_page_last 5303
_journal_paper_doi 10.1039/c3dt32572e
_journal_volume 42
_journal_year 2013
_chemical_formula_sum 'C95 H110 Dy3 N5 Ni5 O35'
_chemical_formula_weight 2662.93
_chemical_name_systematic
;
?
;
_space_group_IT_number 2
_symmetry_cell_setting triclinic
_symmetry_space_group_name_Hall '-P 1'
_symmetry_space_group_name_H-M 'P -1'
_atom_sites_solution_hydrogens geom
_atom_sites_solution_primary direct
_atom_sites_solution_secondary difmap
_audit_creation_method SHELXL-97
_cell_angle_alpha 90.4470(10)
_cell_angle_beta 101.4590(10)
_cell_angle_gamma 111.4300(10)
_cell_formula_units_Z 2
_cell_length_a 14.2518(11)
_cell_length_b 16.8486(14)
_cell_length_c 24.629(2)
_cell_measurement_reflns_used 9970
_cell_measurement_temperature 185(2)
_cell_measurement_theta_max 26.20
_cell_measurement_theta_min 2.49
_cell_volume 5374.4(8)
_computing_cell_refinement 'Bruker SMART'
_computing_data_collection 'Bruker SMART'
_computing_data_reduction 'Bruker SAINT'
_computing_molecular_graphics 'Bruker SHELXTL'
_computing_publication_material 'Bruker SHELXTL'
_computing_structure_refinement 'SHELXL-97 (Sheldrick, 1997)'
_computing_structure_solution 'SHELXS-97 (Sheldrick, 1990)'
_diffrn_ambient_temperature 185(2)
_diffrn_measured_fraction_theta_full 0.980
_diffrn_measured_fraction_theta_max 0.980
_diffrn_measurement_device_type 'CCD area detector'
_diffrn_measurement_method 'phi and omega scans'
_diffrn_radiation_monochromator graphite
_diffrn_radiation_source 'fine-focus sealed tube'
_diffrn_radiation_type MoK\a
_diffrn_radiation_wavelength 0.71073
_diffrn_reflns_av_R_equivalents 0.0355
_diffrn_reflns_av_sigmaI/netI 0.0860
_diffrn_reflns_limit_h_max 17
_diffrn_reflns_limit_h_min -17
_diffrn_reflns_limit_k_max 20
_diffrn_reflns_limit_k_min -16
_diffrn_reflns_limit_l_max 30
_diffrn_reflns_limit_l_min -30
_diffrn_reflns_number 30029
_diffrn_reflns_theta_full 26.25
_diffrn_reflns_theta_max 26.25
_diffrn_reflns_theta_min 0.85
_exptl_absorpt_coefficient_mu 2.994
_exptl_absorpt_correction_T_max 0.9537
_exptl_absorpt_correction_T_min 0.5858
_exptl_absorpt_correction_type multi-scan
_exptl_absorpt_process_details crystalclear
_exptl_crystal_colour brown
_exptl_crystal_density_diffrn 1.646
_exptl_crystal_density_method 'not measured'
_exptl_crystal_description block
_exptl_crystal_F_000 2666
_exptl_crystal_size_max 0.20
_exptl_crystal_size_mid 0.16
_exptl_crystal_size_min 0.12
_refine_diff_density_max 3.088
_refine_diff_density_min -1.324
_refine_diff_density_rms 0.259
_refine_ls_extinction_method none
_refine_ls_goodness_of_fit_ref 1.047
_refine_ls_hydrogen_treatment constr
_refine_ls_matrix_type full
_refine_ls_number_parameters 1314
_refine_ls_number_reflns 21225
_refine_ls_number_restraints 666
_refine_ls_restrained_S_all 1.050
_refine_ls_R_factor_all 0.1004
_refine_ls_R_factor_gt 0.0658
_refine_ls_shift/su_max 0.012
_refine_ls_shift/su_mean 0.000
_refine_ls_structure_factor_coef Fsqd
_refine_ls_weighting_details 'calc w=1/[\s^2^(Fo^2^)+(0.1202P)^2^+9.0931P] where P=(Fo^2^+2Fc^2^)/3'
_refine_ls_weighting_scheme calc
_refine_ls_wR_factor_gt 0.1886
_refine_ls_wR_factor_ref 0.2151
_reflns_number_gt 14386
_reflns_number_total 21225
_reflns_threshold_expression >2sigma(I)
_cod_data_source_file c3dt32572e.txt
_cod_data_source_block Dy3Ni5
_cod_depositor_comments 'Adding full bibliography for 7021175--7021177.cif.'
_cod_original_cell_volume 5374.5(7)
_cod_original_sg_symbol_H-M P-1
_cod_database_code 7021175

loop_
_symmetry_equiv_pos_as_xyz
'x, y, z'
'-x, -y, -z'

loop_
_atom_site_label
_atom_site_type_symbol
_atom_site_fract_x
_atom_site_fract_y
_atom_site_fract_z
_atom_site_U_iso_or_equiv
_atom_site_adp_type
_atom_site_occupancy
_atom_site_symmetry_multiplicity
_atom_site_calc_flag
_atom_site_refinement_flags
_atom_site_disorder_assembly
_atom_site_disorder_group
Dy1 Dy 0.70576(3) 0.89803(3) 0.267243(18) 0.02773(13) Uani 1 1 d . . .
Dy2 Dy 0.55519(3) 0.72992(3) 0.14812(2) 0.02996(13) Uani 1 1 d . . .
Dy3 Dy 0.54615(4) 0.67698(3) 0.30023(2) 0.03738(15) Uani 1 1 d . . .
Ni1 Ni 0.78808(9) 0.89414(8) 0.14173(5) 0.0279(3) Uani 1 1 d . . .
Ni2 Ni 0.59000(9) 0.93934(8) 0.13493(5) 0.0272(3) Uani 1 1 d . . .
Ni3 Ni 0.57146(9) 0.85474(8) 0.37604(5) 0.0299(3) Uani 1 1 d . . .
Ni4 Ni 0.77964(10) 0.82034(8) 0.38630(5) 0.0323(3) Uani 1 1 d . . .
Ni5 Ni 0.45404(10) 0.55406(8) 0.19127(7) 0.0415(4) Uani 1 1 d D . .
N1 N 0.5995(6) 0.8756(6) 0.4567(3) 0.0346(19) Uani 1 1 d U . .
N2 N 0.8340(6) 0.8814(6) 0.4616(3) 0.0339(19) Uani 1 1 d U . .
N3 N 0.8471(6) 0.9959(5) 0.1011(3) 0.0294(17) Uani 1 1 d U . .
N4 N 0.6220(6) 1.0013(5) 0.0693(3) 0.0300(17) Uani 1 1 d U . .
O1 O 0.6179(5) 0.7534(4) 0.3949(3) 0.0352(14) Uani 1 1 d U . .
O2 O 0.5449(5) 0.9603(4) 0.3604(3) 0.0348(14) Uani 1 1 d U . .
O3 O 0.7364(5) 0.9223(4) 0.3680(3) 0.0316(13) Uani 1 1 d U . .
O4 O 0.8154(6) 0.7200(5) 0.4090(3) 0.0434(16) Uani 1 1 d U . .
O5 O 0.7558(5) 0.9800(4) 0.1883(3) 0.0299(13) Uani 1 1 d U . .
O6 O 0.8206(5) 0.8179(4) 0.0918(3) 0.0341(14) Uani 1 1 d U . .
O7 O 0.5783(5) 1.0381(4) 0.1732(3) 0.0313(14) Uani 1 1 d U . .
O8 O 0.6308(5) 0.8498(4) 0.0960(3) 0.0288(12) Uani 1 1 d U . .
O9 O 0.4459(6) 0.5325(5) 0.2707(3) 0.0518(17) Uani 1 1 d U . .
O10 O 0.4526(5) 0.5868(5) 0.1129(3) 0.0433(15) Uani 1 1 d U . .
O11 O 0.9257(5) 0.8860(5) 0.3691(3) 0.0363(15) Uani 1 1 d U . .
O12 O 0.8841(5) 0.9486(5) 0.2944(3) 0.0344(14) Uani 1 1 d U . .
O13 O 0.4158(5) 0.7472(4) 0.0932(3) 0.0346(14) Uani 1 1 d U . .
O14 O 0.4329(5) 0.8846(4) 0.0989(3) 0.0312(14) Uani 1 1 d U . .
O15 O 0.4018(6) 0.6598(5) 0.3336(3) 0.0439(16) Uani 1 1 d U . .
O16 O 0.4180(5) 0.7838(5) 0.3750(3) 0.0399(15) Uani 1 1 d U . .
O17 O 0.6473(5) 1.0107(4) 0.2773(3) 0.0329(15) Uani 1 1 d U . .
O18 O 0.9331(5) 0.9214(5) 0.1965(3) 0.0366(15) Uani 1 1 d U . .
H18A H 0.9331 0.9047 0.2332 0.044 Uiso 1 1 calc R . .
O19 O 0.7239(5) 0.8120(4) 0.1954(3) 0.0314(12) Uani 1 1 d U . .
H19A H 0.7646 0.7764 0.2099 0.038 Uiso 1 1 calc R . .
O20 O 0.5641(5) 0.8566(4) 0.1925(3) 0.0315(12) Uani 1 1 d U . .
H20A H 0.4988 0.8493 0.2046 0.038 Uiso 1 1 calc R . .
O21 O 0.5045(6) 0.4549(5) 0.1799(3) 0.0504(18) Uani 1 1 d U . .
H21 H 0.5552 0.4483 0.2090 0.060 Uiso 1 1 calc R . .
O22 O 0.5979(5) 0.6422(4) 0.2176(3) 0.0370(13) Uani 1 1 d U . .
H22A H 0.6603 0.6272 0.2202 0.044 Uiso 1 1 calc R . .
O23 O 0.4408(5) 0.6713(4) 0.2101(3) 0.0364(14) Uani 1 1 d U . .
O24 O 0.5543(5) 0.8165(4) 0.2971(3) 0.0349(13) Uani 1 1 d U . .
H24A H 0.4910 0.8203 0.2730 0.042 Uiso 1 1 calc R . .
O25 O 0.7136(5) 0.7743(4) 0.3067(3) 0.0371(13) Uani 1 1 d U . .
H25A H 0.7559 0.7496 0.2895 0.045 Uiso 1 1 calc R . .
O26 O 0.6597(5) 0.6849(4) 0.1005(3) 0.0372(14) Uani 1 1 d U . .
H26A H 0.7153 0.7319 0.0925 0.045 Uiso 1 1 calc R . .
O27 O 0.6483(6) 0.6058(5) 0.3479(3) 0.0473(16) Uani 1 1 d U . .
H27A H 0.6975 0.6408 0.3790 0.057 Uiso 1 1 calc R . .
O28 O 0.3585(15) 0.6081(16) 0.5202(12) 0.254(15) Uani 1 1 d . . .
H28A H 0.4170 0.6156 0.5398 0.381 Uiso 1 1 calc . . .
O29 O 0.7792(13) 0.4087(12) 0.4188(6) 0.133(5) Uani 1 1 d U . .
H29 H 0.7475 0.4332 0.4335 0.200 Uiso 1 1 calc R . .
O32 O 0.3365(10) 0.2030(8) 0.2018(5) 0.110(4) Uani 1 1 d U . .
O33 O 0.4017(7) 0.8891(6) 0.2578(4) 0.069(2) Uani 1 1 d U . .
O34A O 0.0229(19) 0.7356(16) 0.1596(10) 0.095(6) Uani 0.486(14) 1 d PU A 1
O34B O -0.0808(16) 0.7206(14) 0.1561(9) 0.081(5) Uani 0.514(14) 1 d PU A 2
C1 C 0.6095(8) 0.7379(7) 0.4472(4) 0.035(2) Uani 1 1 d . . .
C2 C 0.6064(9) 0.6602(7) 0.4684(5) 0.045(3) Uani 1 1 d . . .
H2 H 0.6037 0.6146 0.4445 0.053 Uiso 1 1 calc R . .
C3 C 0.6071(9) 0.6499(8) 0.5245(5) 0.052(3) Uani 1 1 d . . .
H3 H 0.6074 0.5979 0.5391 0.063 Uiso 1 1 calc R . .
C4 C 0.6075(10) 0.7147(9) 0.5588(5) 0.055(3) Uani 1 1 d . . .
H4 H 0.6088 0.7072 0.5971 0.066 Uiso 1 1 calc R . .
C5 C 0.6060(8) 0.7901(8) 0.5387(4) 0.042(3) Uani 1 1 d . . .
H5 H 0.6048 0.8336 0.5629 0.051 Uiso 1 1 calc R . .
C6 C 0.6063(8) 0.8030(7) 0.4834(4) 0.037(2) Uani 1 1 d . . .
C7 C 0.6073(8) 0.9457(7) 0.4826(4) 0.037(2) Uani 1 1 d . . .
H7 H 0.6216 0.9488 0.5221 0.044 Uiso 1 1 calc R . .
C8 C 0.5964(7) 1.0187(7) 0.4574(4) 0.034(2) Uani 1 1 d . . .
C9 C 0.5668(7) 1.0228(7) 0.3993(4) 0.032(2) Uani 1 1 d . . .
C10 C 0.5622(8) 1.1014(7) 0.3829(4) 0.038(2) Uani 1 1 d . . .
H10 H 0.5409 1.1062 0.3444 0.046 Uiso 1 1 calc R . .
C11 C 0.5865(9) 1.1704(7) 0.4188(4) 0.041(3) Uani 1 1 d . . .
H11 H 0.5830 1.2221 0.4053 0.049 Uiso 1 1 calc R . .
C12 C 0.6164(9) 1.1661(8) 0.4752(5) 0.049(3) Uani 1 1 d . . .
H12 H 0.6350 1.2145 0.5009 0.058 Uiso 1 1 calc R . .
C13 C 0.6182(8) 1.0894(7) 0.4928(4) 0.039(3) Uani 1 1 d . . .
H13 H 0.6355 1.0851 0.5316 0.047 Uiso 1 1 calc R . .
C14 C 0.8475(8) 0.7060(7) 0.4616(5) 0.041(3) Uani 1 1 d . . .
C15 C 0.8622(9) 0.6301(8) 0.4702(6) 0.055(3) Uani 1 1 d . . .
H15 H 0.8499 0.5910 0.4392 0.066 Uiso 1 1 calc R . .
C16 C 0.8946(11) 0.6100(10) 0.5232(7) 0.070(4) Uani 1 1 d . . .
H16 H 0.9028 0.5569 0.5282 0.084 Uiso 1 1 calc R . .
C17 C 0.9151(11) 0.6663(12) 0.5684(7) 0.083(6) Uani 1 1 d . . .
H17 H 0.9382 0.6526 0.6047 0.099 Uiso 1 1 calc R . .
C18 C 0.9019(9) 0.7434(9) 0.5611(5) 0.057(4) Uani 1 1 d . . .
H18 H 0.9160 0.7820 0.5926 0.069 Uiso 1 1 calc R . .
C19 C 0.8678(8) 0.7655(8) 0.5074(5) 0.043(3) Uani 1 1 d . . .
C20 C 0.8625(7) 0.8489(8) 0.5064(4) 0.041(3) Uani 1 1 d . . .
H20 H 0.8810 0.8824 0.5409 0.049 Uiso 1 1 calc R . .
C21 C 0.8400(7) 0.9677(7) 0.4601(4) 0.032(2) Uani 1 1 d . . .
C22 C 0.7920(7) 0.9859(7) 0.4092(4) 0.031(2) Uani 1 1 d . . .
C23 C 0.8017(8) 1.0703(6) 0.4015(4) 0.035(2) Uani 1 1 d . . .
H23 H 0.7740 1.0850 0.3664 0.042 Uiso 1 1 calc R . .
C24 C 0.8529(8) 1.1331(7) 0.4462(5) 0.041(3) Uani 1 1 d . . .
H24 H 0.8581 1.1904 0.4417 0.049 Uiso 1 1 calc R . .
C25 C 0.8955(7) 1.1126(8) 0.4964(4) 0.042(3) Uani 1 1 d . . .
H25 H 0.9294 1.1555 0.5266 0.051 Uiso 1 1 calc R . .
C26 C 0.8894(7) 1.0297(7) 0.5032(4) 0.038(3) Uani 1 1 d . . .
H26 H 0.9196 1.0158 0.5380 0.046 Uiso 1 1 calc R . .
C27 C 0.8355(7) 0.8359(7) 0.0405(4) 0.033(2) Uani 1 1 d . . .
C28 C 0.8288(8) 0.7686(7) 0.0039(5) 0.039(2) Uani 1 1 d . . .
H28 H 0.8162 0.7134 0.0168 0.047 Uiso 1 1 calc R . .
C29 C 0.8401(9) 0.7806(8) -0.0509(5) 0.046(3) Uani 1 1 d . . .
H29A H 0.8326 0.7336 -0.0752 0.055 Uiso 1 1 calc R . .
C30 C 0.8620(9) 0.8601(9) -0.0693(5) 0.049(3) Uani 1 1 d . . .
H30A H 0.8707 0.8685 -0.1063 0.059 Uiso 1 1 calc R . .
C31 C 0.8719(8) 0.9305(8) -0.0336(4) 0.044(3) Uani 1 1 d . . .
H31A H 0.8872 0.9855 -0.0471 0.053 Uiso 1 1 calc R . .
C32 C 0.8592(7) 0.9200(7) 0.0226(4) 0.034(2) Uani 1 1 d . . .
C33 C 0.8667(7) 0.9930(7) 0.0534(4) 0.036(2) Uani 1 1 d . . .
H33 H 0.8886 1.0455 0.0368 0.043 Uiso 1 1 calc R . .
C34 C 0.8623(7) 1.0725(6) 0.1330(4) 0.030(2) Uani 1 1 d . . .
C35 C 0.9169(8) 1.1537(7) 0.1209(4) 0.036(2) Uani 1 1 d . . .
H35 H 0.9434 1.1619 0.0880 0.043 Uiso 1 1 calc R . .
C36 C 0.9334(8) 1.2235(7) 0.1567(5) 0.044(3) Uani 1 1 d . . .
H36 H 0.9714 1.2797 0.1485 0.053 Uiso 1 1 calc R . .
C37 C 0.8946(8) 1.2116(7) 0.2045(5) 0.043(3) Uani 1 1 d . . .
H37 H 0.9061 1.2595 0.2291 0.052 Uiso 1 1 calc R . .
C38 C 0.8389(7) 1.1297(6) 0.2163(4) 0.032(2) Uani 1 1 d . . .
H38 H 0.8139 1.1216 0.2497 0.039 Uiso 1 1 calc R . .
C39 C 0.8195(7) 1.0604(6) 0.1805(4) 0.029(2) Uani 1 1 d . . .
C40 C 0.6097(7) 1.1152(6) 0.1578(4) 0.031(2) Uani 1 1 d . . .
C41 C 0.6092(8) 1.1799(7) 0.1938(5) 0.043(3) Uani 1 1 d . . .
H41 H 0.5866 1.1658 0.2275 0.051 Uiso 1 1 calc R . .
C42 C 0.6413(10) 1.2637(8) 0.1807(6) 0.057(3) Uani 1 1 d . . .
H42 H 0.6375 1.3060 0.2050 0.069 Uiso 1 1 calc R . .
C43 C 0.6787(11) 1.2878(8) 0.1334(6) 0.062(4) Uani 1 1 d . . .
H43 H 0.7042 1.3462 0.1258 0.075 Uiso 1 1 calc R . .
C44 C 0.6778(9) 1.2260(8) 0.0986(5) 0.048(3) Uani 1 1 d . . .
H44 H 0.7006 1.2412 0.0651 0.058 Uiso 1 1 calc R . .
C45 C 0.6454(8) 1.1420(7) 0.1093(4) 0.037(2) Uani 1 1 d . . .
C46 C 0.6465(7) 1.0820(6) 0.0673(4) 0.032(2) Uani 1 1 d U . .
H46 H 0.6677 1.1051 0.0347 0.038 Uiso 1 1 calc R . .
C47 C 0.6171(7) 0.9445(6) 0.0254(4) 0.030(2) Uani 1 1 d . . .
C48 C 0.6085(7) 0.9615(7) -0.0298(4) 0.038(2) Uani 1 1 d . . .
H48 H 0.6076 1.0154 -0.0404 0.045 Uiso 1 1 calc R . .
C49 C 0.6011(8) 0.8993(8) -0.0703(4) 0.042(3) Uani 1 1 d . . .
H49 H 0.5971 0.9118 -0.1081 0.050 Uiso 1 1 calc R . .
C50 C 0.5995(8) 0.8223(8) -0.0560(4) 0.041(3) Uani 1 1 d . . .
H50 H 0.5960 0.7812 -0.0838 0.049 Uiso 1 1 calc R . .
C51 C 0.6030(8) 0.8013(7) -0.0012(4) 0.035(2) Uani 1 1 d . . .
H51 H 0.5971 0.7452 0.0078 0.042 Uiso 1 1 calc R . .
C52 C 0.6154(7) 0.8637(7) 0.0407(4) 0.032(2) Uani 1 1 d . . .
C53 C 0.3582(9) 0.4725(7) 0.2779(5) 0.045(3) Uani 1 1 d . . .
C54 C 0.3493(8) 0.4465(7) 0.3308(5) 0.044(3) Uani 1 1 d . . .
H54 H 0.4056 0.4728 0.3613 0.052 Uiso 1 1 calc R . .
C55 C 0.2632(10) 0.3852(8) 0.3398(6) 0.060(4) Uani 1 1 d . . .
H55 H 0.2581 0.3708 0.3765 0.072 Uiso 1 1 calc R . .
C56 C 0.1791(10) 0.3417(9) 0.2940(7) 0.074(4) Uani 1 1 d . . .
H56 H 0.1193 0.2961 0.2994 0.088 Uiso 1 1 calc R . .
C57 C 0.1885(11) 0.3689(10) 0.2411(7) 0.077(5) Uani 1 1 d . . .
H57 H 0.1332 0.3423 0.2101 0.092 Uiso 1 1 calc R . .
C58 C 0.2770(11) 0.4341(8) 0.2331(5) 0.052(3) Uani 1 1 d D . .
C60 C 0.2753(8) 0.4943(7) 0.0873(4) 0.037(2) Uani 1 1 d D . .
C61 C 0.3673(8) 0.5520(7) 0.0741(5) 0.038(2) Uani 1 1 d . . .
C62 C 0.3636(10) 0.5706(7) 0.0199(5) 0.047(3) Uani 1 1 d . . .
H62 H 0.4238 0.6092 0.0098 0.057 Uiso 1 1 calc R . .
C63 C 0.2748(13) 0.5349(9) -0.0197(5) 0.062(4) Uani 1 1 d . . .
H63 H 0.2755 0.5478 -0.0571 0.074 Uiso 1 1 calc R . .
C64 C 0.1849(12) 0.4809(9) -0.0073(6) 0.066(4) Uani 1 1 d . . .
H64 H 0.1230 0.4592 -0.0351 0.079 Uiso 1 1 calc R . .
C65 C 0.1862(9) 0.4589(8) 0.0464(6) 0.057(4) Uani 1 1 d . . .
H65 H 0.1255 0.4190 0.0554 0.069 Uiso 1 1 calc R . .
C66 C 0.9477(7) 0.9354(7) 0.3335(4) 0.034(2) Uani 1 1 d . . .
C67 C 1.0608(8) 0.9844(7) 0.3354(4) 0.036(2) Uani 1 1 d . . .
C68 C 1.1335(8) 0.9507(9) 0.3554(4) 0.050(3) Uani 1 1 d . . .
H68 H 1.1128 0.8975 0.3714 0.060 Uiso 1 1 calc R . .
C69 C 1.2354(9) 0.9912(11) 0.3533(5) 0.066(4) Uani 1 1 d . . .
H69 H 1.2841 0.9653 0.3657 0.079 Uiso 1 1 calc R . .
C70 C 1.2653(10) 1.0705(11) 0.3325(5) 0.064(4) Uani 1 1 d . . .
H70 H 1.3354 1.0998 0.3307 0.077 Uiso 1 1 calc R . .
C71 C 1.1938(11) 1.1078(9) 0.3145(6) 0.067(4) Uani 1 1 d . . .
H71 H 1.2163 1.1641 0.3029 0.080 Uiso 1 1 calc R . .
C72 C 1.0919(8) 1.0647(8) 0.3131(5) 0.050(3) Uani 1 1 d . . .
H72 H 1.0424 1.0882 0.2973 0.060 Uiso 1 1 calc R . .
C73 C 0.3825(8) 0.8059(6) 0.0874(4) 0.031(2) Uani 1 1 d . . .
C74 C 0.2691(7) 0.7802(6) 0.0626(4) 0.031(2) Uani 1 1 d . . .
C75 C 0.2187(8) 0.8373(7) 0.0623(4) 0.035(2) Uani 1 1 d . . .
H75 H 0.2569 0.8947 0.0776 0.042 Uiso 1 1 calc R . .
C76 C 0.1145(8) 0.8118(7) 0.0401(5) 0.044(3) Uani 1 1 d . . .
H76 H 0.0800 0.8502 0.0417 0.052 Uiso 1 1 calc R . .
C77 C 0.0607(9) 0.7290(8) 0.0152(6) 0.055(3) Uani 1 1 d . . .
H77 H -0.0106 0.7110 -0.0018 0.067 Uiso 1 1 calc R . .
C78 C 0.1106(9) 0.6737(9) 0.0152(6) 0.062(4) Uani 1 1 d . . .
H78 H 0.0735 0.6171 -0.0020 0.075 Uiso 1 1 calc R . .
C79 C 0.2118(9) 0.6978(7) 0.0391(5) 0.048(3) Uani 1 1 d . . .
H79 H 0.2441 0.6574 0.0397 0.058 Uiso 1 1 calc R . .
C80 C 0.3687(8) 0.7063(7) 0.3579(4) 0.038(2) Uani 1 1 d . . .
C81 C 0.2593(8) 0.6677(8) 0.3639(5) 0.046(3) Uani 1 1 d . . .
C82 C 0.2158(9) 0.7129(9) 0.3922(6) 0.059(4) Uani 1 1 d . . .
H82 H 0.2540 0.7713 0.4053 0.070 Uiso 1 1 calc R . .
C83 C 0.1196(11) 0.6736(10) 0.4008(7) 0.079(5) Uani 1 1 d . . .
H83 H 0.0925 0.7048 0.4213 0.095 Uiso 1 1 calc R . .
C84 C 0.0605(11) 0.5923(10) 0.3817(7) 0.068(4) Uani 1 1 d . . .
H84 H -0.0076 0.5667 0.3876 0.082 Uiso 1 1 calc R . .
C85 C 0.1008(10) 0.5477(9) 0.3538(6) 0.069(4) Uani 1 1 d . . .
H85 H 0.0599 0.4898 0.3405 0.083 Uiso 1 1 calc R . .
C86 C 0.2007(9) 0.5839(7) 0.3437(5) 0.050(3) Uani 1 1 d . . .
H86 H 0.2272 0.5517 0.3237 0.060 Uiso 1 1 calc R . .
C87 C 1.0300(8) 0.9627(10) 0.1822(5) 0.056(4) Uani 1 1 d . . .
H87A H 1.0249 0.9457 0.1433 0.084 Uiso 1 1 calc R . .
H87B H 1.0821 0.9460 0.2062 0.084 Uiso 1 1 calc R . .
H87C H 1.0499 1.0248 0.1874 0.084 Uiso 1 1 calc R . .
C88 C 0.4691(11) 0.3977(9) 0.1327(6) 0.069(4) Uani 1 1 d . . .
H88A H 0.3964 0.3616 0.1301 0.104 Uiso 1 1 calc R . .
H88B H 0.5100 0.3616 0.1351 0.104 Uiso 1 1 calc R . .
H88C H 0.4759 0.4295 0.0996 0.104 Uiso 1 1 calc R . .
C89 C 0.3397(8) 0.6739(7) 0.2017(5) 0.045(3) Uani 1 1 d . . .
H89A H 0.3001 0.6469 0.1646 0.068 Uiso 1 1 calc R . .
H89B H 0.3452 0.7335 0.2048 0.068 Uiso 1 1 calc R . .
H89C H 0.3045 0.6429 0.2299 0.068 Uiso 1 1 calc R . .
C90 C 0.6594(10) 0.6064(8) 0.0816(7) 0.069(4) Uani 1 1 d . . .
H90A H 0.6283 0.5624 0.1054 0.104 Uiso 1 1 calc R . .
H90B H 0.7305 0.6113 0.0828 0.104 Uiso 1 1 calc R . .
H90C H 0.6193 0.5905 0.0432 0.104 Uiso 1 1 calc R . .
C91 C 0.6560(16) 0.5249(13) 0.3426(9) 0.109(6) Uani 1 1 d U . .
H91A H 0.5933 0.4850 0.3179 0.163 Uiso 1 1 calc . . .
H91B H 0.6640 0.5031 0.3793 0.163 Uiso 1 1 calc . . .
H91C H 0.7161 0.5307 0.3271 0.163 Uiso 1 1 calc . . .
C92 C 0.3420(19) 0.5600(17) 0.4767(10) 0.144(9) Uani 1 1 d U . .
H92A H 0.3763 0.5941 0.4492 0.217 Uiso 1 1 calc R . .
H92B H 0.2676 0.5337 0.4613 0.217 Uiso 1 1 calc R . .
H92C H 0.3695 0.5152 0.4861 0.217 Uiso 1 1 calc R . .
C93 C 0.8494(18) 0.3902(15) 0.4604(10) 0.138(8) Uani 1 1 d U . .
H93A H 0.9146 0.4399 0.4696 0.207 Uiso 1 1 calc R . .
H93B H 0.8620 0.3409 0.4471 0.207 Uiso 1 1 calc R . .
H93C H 0.8206 0.3770 0.4937 0.207 Uiso 1 1 calc R . .
N5 N 0.3143(10) 0.4766(9) 0.1857(6) 0.113(5) Uani 1 1 d DU . .
C59 C 0.2604(15) 0.4655(12) 0.1378(6) 0.099(6) Uani 1 1 d DU . .
H59 H 0.1914 0.4273 0.1358 0.118 Uiso 1 1 calc R . .
O30 O 0.8265(8) 0.7023(7) 0.2538(5) 0.085(3) Uani 1 1 d DU . .
C94 C 0.9128(14) 0.7075(13) 0.2943(9) 0.099(6) Uani 1 1 d DU . .
H94A H 0.9749 0.7310 0.2790 0.149 Uiso 1 1 calc . . .
H94B H 0.9049 0.6503 0.3057 0.149 Uiso 1 1 calc . . .
H94C H 0.9192 0.7450 0.3266 0.149 Uiso 1 1 calc . . .
C95 C 0.4914(9) 0.2717(7) 0.3008(4) 0.038(2) Uani 1 1 d . . .
H95A H 0.5406 0.2878 0.3368 0.058 Uiso 1 1 calc . . .
H95B H 0.4934 0.2202 0.2831 0.058 Uiso 1 1 calc . . .
H95C H 0.4217 0.2601 0.3065 0.058 Uiso 1 1 calc . . .
O31 O 0.5195(12) 0.3424(10) 0.2646(6) 0.132(4) Uani 1 1 d U . .
H31 H 0.4689 0.3358 0.2383 0.198 Uiso 1 1 calc . . .
O35A O 0.984(2) 0.5033(18) 0.8615(10) 0.104(9) Uani 0.486(14) 1 d PU A 1
O35B O 0.084(2) 0.5465(19) 0.7848(12) 0.145(11) Uani 0.514(14) 1 d PU A 2

loop_
_atom_site_aniso_label
_atom_site_aniso_U_11
_atom_site_aniso_U_22
_atom_site_aniso_U_33
_atom_site_aniso_U_23
_atom_site_aniso_U_13
_atom_site_aniso_U_12
Dy1 0.0274(2) 0.0271(2) 0.0271(2) 0.00341(19) 0.00594(18) 0.0084(2)
Dy2 0.0258(2) 0.0252(2) 0.0382(3) 0.0010(2) 0.00417(19) 0.0103(2)
Dy3 0.0403(3) 0.0259(3) 0.0449(3) 0.0051(2) 0.0167(2) 0.0072(2)
Ni1 0.0264(6) 0.0309(7) 0.0272(6) 0.0034(5) 0.0053(5) 0.0118(5)
Ni2 0.0255(6) 0.0267(6) 0.0296(6) 0.0036(5) 0.0058(5) 0.0101(5)
Ni3 0.0310(7) 0.0293(7) 0.0295(7) 0.0055(5) 0.0089(5) 0.0101(6)
Ni4 0.0341(7) 0.0347(7) 0.0318(7) 0.0091(6) 0.0128(5) 0.0139(6)
Ni5 0.0335(7) 0.0241(7) 0.0651(10) -0.0024(7) 0.0147(7) 0.0069(6)
N1 0.030(4) 0.039(4) 0.037(4) 0.003(3) 0.012(3) 0.012(3)
N2 0.025(4) 0.043(4) 0.034(4) 0.007(3) 0.011(3) 0.011(3)
N3 0.021(3) 0.035(4) 0.032(4) 0.005(3) 0.003(3) 0.011(3)
N4 0.024(3) 0.033(4) 0.034(4) 0.003(3) 0.002(3) 0.014(3)
O1 0.037(3) 0.036(3) 0.035(3) 0.013(2) 0.015(2) 0.011(2)
O2 0.037(3) 0.036(3) 0.035(3) 0.005(3) 0.011(3) 0.016(3)
O3 0.033(3) 0.034(3) 0.029(3) 0.008(2) 0.009(2) 0.012(2)
O4 0.043(3) 0.044(3) 0.050(3) 0.012(3) 0.017(3) 0.020(3)
O5 0.028(3) 0.032(3) 0.029(3) 0.004(2) 0.005(2) 0.011(2)
O6 0.035(3) 0.036(3) 0.034(3) 0.002(3) 0.009(3) 0.016(3)
O7 0.034(3) 0.030(3) 0.033(3) 0.004(3) 0.009(3) 0.014(3)
O8 0.026(2) 0.032(3) 0.031(3) 0.003(2) 0.006(2) 0.014(2)
O9 0.061(3) 0.032(3) 0.063(3) 0.005(3) 0.027(3) 0.011(3)
O10 0.038(3) 0.031(3) 0.059(3) -0.006(3) 0.000(3) 0.015(3)
O11 0.036(3) 0.044(3) 0.032(3) 0.011(3) 0.011(3) 0.016(3)
O12 0.032(3) 0.041(3) 0.028(3) 0.007(2) 0.010(2) 0.010(2)
O13 0.030(3) 0.031(3) 0.041(3) 0.002(3) 0.002(2) 0.013(2)
O14 0.031(3) 0.029(3) 0.034(3) 0.002(3) 0.004(2) 0.013(3)
O15 0.047(3) 0.033(3) 0.050(3) 0.007(3) 0.019(3) 0.009(3)
O16 0.037(3) 0.038(3) 0.044(3) 0.004(3) 0.010(3) 0.014(3)
O17 0.038(3) 0.025(3) 0.033(3) -0.001(3) 0.007(3) 0.008(3)
O18 0.031(3) 0.044(3) 0.034(3) 0.007(3) 0.006(3) 0.014(3)
O19 0.032(2) 0.030(2) 0.034(3) 0.006(2) 0.010(2) 0.012(2)
O20 0.029(2) 0.032(2) 0.035(2) 0.005(2) 0.008(2) 0.013(2)
O21 0.052(4) 0.036(3) 0.062(4) -0.003(3) 0.011(3) 0.017(3)
O22 0.040(3) 0.028(3) 0.045(3) 0.001(2) 0.009(2) 0.016(2)
O23 0.033(3) 0.028(3) 0.050(3) 0.001(2) 0.010(2) 0.014(2)
O24 0.035(3) 0.034(3) 0.037(3) 0.004(2) 0.010(2) 0.014(2)
O25 0.041(3) 0.036(3) 0.036(3) 0.009(2) 0.013(2) 0.013(2)
O26 0.038(3) 0.031(3) 0.046(3) 0.000(3) 0.016(3) 0.013(3)
O27 0.057(3) 0.034(3) 0.054(3) 0.011(3) 0.016(3) 0.017(3)
O28 0.129(15) 0.26(3) 0.33(3) -0.19(3) 0.044(18) 0.035(16)
O29 0.131(9) 0.125(9) 0.151(9) 0.027(7) 0.006(7) 0.070(7)
O32 0.121(9) 0.119(9) 0.067(7) -0.019(7) 0.049(6) 0.005(8)
O33 0.064(4) 0.057(4) 0.072(4) -0.002(4) 0.002(3) 0.014(3)
O34A 0.103(12) 0.099(12) 0.111(13) 0.049(11) 0.050(12) 0.056(12)
O34B 0.086(12) 0.088(12) 0.110(13) 0.034(10) 0.052(11) 0.063(11)
C1 0.032(5) 0.036(6) 0.041(6) 0.016(5) 0.014(5) 0.014(5)
C2 0.050(7) 0.045(7) 0.052(7) 0.021(6) 0.025(6) 0.026(6)
C3 0.055(7) 0.058(8) 0.060(8) 0.031(7) 0.023(6) 0.035(7)
C4 0.068(8) 0.074(9) 0.041(7) 0.029(7) 0.026(6) 0.039(8)
C5 0.048(7) 0.048(7) 0.035(6) 0.013(5) 0.016(5) 0.018(6)
C6 0.032(5) 0.045(6) 0.040(6) 0.019(5) 0.017(5) 0.016(5)
C7 0.033(6) 0.035(6) 0.036(6) 0.002(5) 0.009(4) 0.006(5)
C8 0.026(5) 0.033(6) 0.042(6) 0.005(5) 0.012(4) 0.007(4)
C9 0.030(5) 0.035(6) 0.033(5) 0.003(4) 0.011(4) 0.011(5)
C10 0.041(6) 0.044(6) 0.036(6) 0.014(5) 0.010(5) 0.023(5)
C11 0.052(7) 0.036(6) 0.043(7) -0.002(5) 0.014(5) 0.024(5)
C12 0.048(7) 0.052(7) 0.047(7) -0.007(6) 0.019(6) 0.016(6)
C13 0.044(6) 0.042(6) 0.036(6) 0.004(5) 0.016(5) 0.016(5)
C14 0.026(5) 0.046(7) 0.058(7) 0.026(6) 0.020(5) 0.017(5)
C15 0.042(7) 0.055(8) 0.070(9) 0.024(7) 0.007(6) 0.022(6)
C16 0.059(9) 0.073(10) 0.097(12) 0.046(10) 0.044(9) 0.032(8)
C17 0.056(9) 0.119(15) 0.092(12) 0.078(12) 0.031(9) 0.046(10)
C18 0.038(6) 0.079(10) 0.062(8) 0.041(7) 0.025(6) 0.022(7)
C19 0.035(6) 0.049(7) 0.054(7) 0.031(6) 0.021(5) 0.019(5)
C20 0.026(5) 0.055(7) 0.033(6) 0.015(5) 0.010(4) 0.004(5)
C21 0.023(5) 0.041(6) 0.030(5) 0.005(5) 0.005(4) 0.008(4)
C22 0.030(5) 0.038(6) 0.025(5) 0.001(4) 0.007(4) 0.012(5)
C23 0.035(6) 0.034(6) 0.035(6) 0.005(5) 0.012(4) 0.009(5)
C24 0.035(6) 0.038(6) 0.049(7) -0.005(5) 0.015(5) 0.009(5)
C25 0.020(5) 0.054(7) 0.037(6) -0.018(5) 0.002(4) -0.002(5)
C26 0.025(5) 0.052(7) 0.035(6) 0.005(5) 0.004(4) 0.013(5)
C27 0.028(5) 0.048(6) 0.025(5) 0.004(5) 0.006(4) 0.018(5)
C28 0.038(6) 0.039(6) 0.047(6) 0.005(5) 0.010(5) 0.022(5)
C29 0.050(7) 0.059(8) 0.036(6) -0.005(6) 0.009(5) 0.029(6)
C30 0.043(7) 0.079(9) 0.032(6) 0.002(6) 0.011(5) 0.029(7)
C31 0.042(6) 0.053(7) 0.037(6) 0.012(5) 0.011(5) 0.016(6)
C32 0.024(5) 0.036(6) 0.037(6) 0.000(5) 0.010(4) 0.004(4)
C33 0.027(5) 0.046(6) 0.029(5) 0.007(5) 0.006(4) 0.008(5)
C34 0.026(5) 0.031(5) 0.035(5) 0.001(4) 0.003(4) 0.016(4)
C35 0.030(5) 0.040(6) 0.038(6) 0.004(5) 0.012(4) 0.010(5)
C36 0.038(6) 0.030(6) 0.055(7) 0.007(5) 0.013(5) 0.002(5)
C37 0.040(6) 0.030(6) 0.051(7) -0.011(5) 0.009(5) 0.006(5)
C38 0.029(5) 0.029(5) 0.038(6) -0.008(4) 0.012(4) 0.008(4)
C39 0.022(5) 0.032(5) 0.035(5) 0.006(4) 0.007(4) 0.012(4)
C40 0.024(5) 0.028(5) 0.040(6) 0.000(4) 0.000(4) 0.013(4)
C41 0.046(6) 0.046(7) 0.046(7) 0.009(5) 0.018(5) 0.025(6)
C42 0.063(8) 0.046(7) 0.072(9) 0.004(7) 0.017(7) 0.030(7)
C43 0.078(10) 0.040(7) 0.084(10) 0.013(7) 0.034(8) 0.030(7)
C44 0.058(7) 0.048(7) 0.049(7) 0.020(6) 0.015(6) 0.029(6)
C45 0.035(6) 0.033(6) 0.041(6) -0.005(5) 0.001(5) 0.014(5)
C46 0.031(2) 0.032(2) 0.032(2) 0.0031(10) 0.0070(11) 0.0120(12)
C47 0.031(5) 0.032(5) 0.029(5) 0.006(4) 0.009(4) 0.011(4)
C48 0.025(5) 0.049(7) 0.032(6) 0.005(5) 0.000(4) 0.009(5)
C49 0.035(6) 0.058(8) 0.026(5) 0.000(5) -0.010(4) 0.018(5)
C50 0.038(6) 0.055(7) 0.026(5) -0.010(5) -0.003(4) 0.020(6)
C51 0.040(6) 0.036(6) 0.030(5) -0.010(4) 0.000(4) 0.021(5)
C52 0.020(5) 0.043(6) 0.029(5) -0.002(4) 0.001(4) 0.011(4)
C53 0.050(7) 0.032(6) 0.061(8) 0.011(6) 0.022(6) 0.021(6)
C54 0.036(6) 0.047(7) 0.040(6) 0.008(5) 0.000(5) 0.011(5)
C55 0.060(8) 0.057(8) 0.070(9) 0.034(7) 0.024(7) 0.024(7)
C56 0.031(7) 0.058(9) 0.100(12) 0.004(9) -0.006(7) -0.008(6)
C57 0.049(8) 0.058(9) 0.097(12) -0.008(9) -0.021(8) 0.010(7)
C58 0.077(9) 0.048(7) 0.042(7) 0.013(6) 0.015(6) 0.036(7)
C60 0.044(6) 0.031(6) 0.035(6) 0.003(5) 0.005(5) 0.013(5)
C61 0.035(6) 0.028(5) 0.048(7) -0.012(5) -0.001(5) 0.014(5)
C62 0.061(8) 0.030(6) 0.049(7) -0.001(5) 0.022(6) 0.010(6)
C63 0.113(13) 0.053(8) 0.030(6) 0.000(6) 0.012(7) 0.046(9)
C64 0.071(10) 0.061(9) 0.059(9) -0.029(7) -0.029(7) 0.038(8)
C65 0.033(6) 0.036(7) 0.089(11) -0.016(7) 0.007(6) 0.001(5)
C66 0.028(5) 0.042(6) 0.029(5) -0.002(5) 0.009(4) 0.008(5)
C67 0.034(6) 0.045(6) 0.026(5) -0.002(5) 0.008(4) 0.012(5)
C68 0.038(6) 0.073(9) 0.032(6) 0.002(6) 0.007(5) 0.014(6)
C69 0.041(7) 0.124(14) 0.037(7) 0.019(8) 0.013(6) 0.033(8)
C70 0.041(7) 0.096(12) 0.048(8) -0.005(8) 0.019(6) 0.012(8)
C71 0.070(10) 0.060(9) 0.056(8) 0.003(7) 0.030(7) -0.001(8)
C72 0.031(6) 0.055(8) 0.052(7) -0.006(6) 0.003(5) 0.007(6)
C73 0.033(5) 0.029(5) 0.029(5) 0.001(4) 0.003(4) 0.010(5)
C74 0.027(5) 0.032(5) 0.037(6) 0.004(4) 0.005(4) 0.014(4)
C75 0.031(5) 0.033(6) 0.039(6) 0.004(5) 0.006(4) 0.012(5)
C76 0.033(6) 0.041(6) 0.058(7) 0.000(6) 0.004(5) 0.018(5)
C77 0.029(6) 0.041(7) 0.082(9) -0.001(6) -0.012(6) 0.008(5)
C78 0.036(7) 0.048(8) 0.096(11) -0.022(7) -0.011(7) 0.022(6)
C79 0.037(6) 0.037(6) 0.062(8) -0.010(6) 0.006(6) 0.007(5)
C80 0.038(6) 0.044(6) 0.036(6) 0.010(5) 0.011(5) 0.019(5)
C81 0.033(6) 0.043(7) 0.054(7) 0.012(6) 0.008(5) 0.005(5)
C82 0.037(7) 0.063(9) 0.070(9) -0.007(7) 0.021(6) 0.007(6)
C83 0.063(9) 0.073(11) 0.089(11) -0.025(9) 0.043(8) -0.002(8)
C84 0.057(9) 0.066(10) 0.094(11) 0.015(9) 0.038(8) 0.025(8)
C85 0.055(8) 0.046(8) 0.079(10) 0.025(7) 0.004(7) -0.007(7)
C86 0.042(7) 0.038(7) 0.071(8) 0.010(6) 0.014(6) 0.015(6)
C87 0.035(6) 0.105(11) 0.032(6) 0.024(7) 0.014(5) 0.027(7)
C88 0.068(9) 0.051(8) 0.081(10) -0.019(7) -0.008(8) 0.026(7)
C89 0.029(6) 0.034(6) 0.066(8) -0.006(6) 0.015(5) 0.002(5)
C90 0.053(8) 0.038(7) 0.122(13) -0.003(8) 0.033(8) 0.016(6)
C91 0.113(10) 0.092(9) 0.126(10) 0.005(8) 0.008(8) 0.052(8)
C92 0.130(12) 0.146(12) 0.145(12) 0.013(9) 0.031(9) 0.038(9)
C93 0.134(11) 0.132(12) 0.148(12) 0.018(9) 0.017(9) 0.056(9)
N5 0.116(9) 0.104(9) 0.141(10) -0.003(7) 0.018(7) 0.073(7)
C59 0.099(6) 0.099(6) 0.099(6) 0.0085(11) 0.0214(16) 0.038(2)
O30 0.078(5) 0.076(5) 0.095(5) 0.010(5) -0.011(4) 0.035(4)
C94 0.074(8) 0.099(9) 0.143(10) 0.009(8) 0.039(7) 0.046(7)
C95 0.052(7) 0.042(6) 0.022(5) -0.001(5) 0.010(5) 0.018(5)
O31 0.144(7) 0.114(7) 0.129(7) 0.005(6) 0.028(6) 0.040(6)
O35A 0.111(11) 0.124(12) 0.103(12) -0.001(8) 0.005(8) 0.084(9)
O35B 0.146(14) 0.120(13) 0.136(14) 0.033(9) -0.009(9) 0.033(9)

loop_
_atom_type_symbol
_atom_type_description
_atom_type_scat_dispersion_real
_atom_type_scat_dispersion_imag
_atom_type_scat_source
C C 0.0033 0.0016 'International Tables Vol C Tables 4.2.6.8 and 6.1.1.4'
H H 0.0000 0.0000 'International Tables Vol C Tables 4.2.6.8 and 6.1.1.4'
N N 0.0061 0.0033 'International Tables Vol C Tables 4.2.6.8 and 6.1.1.4'
O O 0.0106 0.0060 'International Tables Vol C Tables 4.2.6.8 and 6.1.1.4'
Ni Ni 0.3393 1.1124 'International Tables Vol C Tables 4.2.6.8 and 6.1.1.4'
Dy Dy -0.1892 4.4098 'International Tables Vol C Tables 4.2.6.8 and 6.1.1.4'

loop_
_geom_angle_atom_site_label_1
_geom_angle_atom_site_label_2
_geom_angle_atom_site_label_3
_geom_angle
O12 Dy1 O20 145.8(2)
O12 Dy1 O25 84.1(2)
O20 Dy1 O25 107.8(2)
O12 Dy1 O24 141.9(2)
O20 Dy1 O24 69.9(2)
O25 Dy1 O24 66.8(2)
O12 Dy1 O17 109.9(2)
O20 Dy1 O17 80.5(2)
O25 Dy1 O17 142.4(2)
O24 Dy1 O17 83.1(2)
O12 Dy1 O19 86.0(2)
O20 Dy1 O19 67.8(2)
O25 Dy1 O19 73.8(2)
O24 Dy1 O19 107.4(2)
O17 Dy1 O19 139.6(2)
O12 Dy1 O3 77.0(2)
O20 Dy1 O3 137.0(2)
O25 Dy1 O3 71.3(2)
O24 Dy1 O3 70.8(2)
O17 Dy1 O3 78.0(2)
O19 Dy1 O3 142.4(2)
O12 Dy1 O5 79.1(2)
O20 Dy1 O5 71.0(2)
O25 Dy1 O5 138.9(2)
O24 Dy1 O5 139.0(2)
O17 Dy1 O5 78.7(2)
O19 Dy1 O5 67.9(2)
O3 Dy1 O5 138.3(2)
O12 Dy1 Ni4 69.08(16)
O20 Dy1 Ni4 137.36(16)
O25 Dy1 Ni4 36.04(17)
O24 Dy1 Ni4 72.95(17)
O17 Dy1 Ni4 115.17(16)
O19 Dy1 Ni4 105.20(16)
O3 Dy1 Ni4 37.41(16)
O5 Dy1 Ni4 147.96(15)
O12 Dy1 Dy2 122.84(17)
O20 Dy1 Dy2 36.39(16)
O25 Dy1 Dy2 78.54(17)
O24 Dy1 Dy2 76.37(16)
O17 Dy1 Dy2 116.85(16)
O19 Dy1 Dy2 36.86(15)
O3 Dy1 Dy2 141.99(16)
O5 Dy1 Dy2 79.69(15)
Ni4 Dy1 Dy2 114.28(3)
O12 Dy1 Dy3 119.69(17)
O20 Dy1 Dy3 78.12(16)
O25 Dy1 Dy3 35.63(17)
O24 Dy1 Dy3 35.59(17)
O17 Dy1 Dy3 118.67(16)
O19 Dy1 Dy3 79.56(15)
O3 Dy1 Dy3 80.29(16)
O5 Dy1 Dy3 141.46(15)
Ni4 Dy1 Dy3 59.42(3)
Dy2 Dy1 Dy3 61.790(14)
O13 Dy2 O20 80.2(2)
O13 Dy2 O19 139.7(2)
O20 Dy2 O19 68.5(2)
O13 Dy2 O10 79.1(2)
O20 Dy2 O10 147.3(2)
O19 Dy2 O10 139.6(2)
O13 Dy2 O26 115.8(2)
O20 Dy2 O26 137.4(2)
O19 Dy2 O26 76.3(2)
O10 Dy2 O26 74.9(2)
O13 Dy2 O22 141.2(2)
O20 Dy2 O22 108.7(2)
O19 Dy2 O22 75.2(2)
O10 Dy2 O22 74.1(2)
O26 Dy2 O22 83.7(2)
O13 Dy2 O23 84.9(2)
O20 Dy2 O23 80.1(2)
O19 Dy2 O23 112.7(2)
O10 Dy2 O23 73.0(3)
O26 Dy2 O23 137.3(2)
O22 Dy2 O23 60.8(2)
O13 Dy2 O8 76.0(2)
O20 Dy2 O8 70.3(2)
O19 Dy2 O8 70.1(2)
O10 Dy2 O8 127.6(2)
O26 Dy2 O8 75.8(2)
O22 Dy2 O8 142.9(2)
O23 Dy2 O8 146.9(2)
O13 Dy2 Ni5 101.77(17)
O20 Dy2 Ni5 121.67(16)
O19 Dy2 Ni5 115.87(16)
O10 Dy2 Ni5 40.6(2)
O26 Dy2 Ni5 94.70(17)
O22 Dy2 Ni5 40.75(17)
O23 Dy2 Ni5 42.97(16)
O8 Dy2 Ni5 167.58(15)
O13 Dy2 Ni2 67.06(17)
O20 Dy2 Ni2 34.55(16)
O19 Dy2 Ni2 72.83(16)
O10 Dy2 Ni2 145.27(18)
O26 Dy2 Ni2 112.45(17)
O22 Dy2 Ni2 138.92(16)
O23 Dy2 Ni2 110.01(16)
O8 Dy2 Ni2 37.49(15)
Ni5 Dy2 Ni2 152.85(4)
O13 Dy2 Ni1 112.52(17)
O20 Dy2 Ni1 70.69(16)
O19 Dy2 Ni1 33.75(16)
O10 Dy2 Ni1 141.27(19)
O26 Dy2 Ni1 66.73(17)
O22 Dy2 Ni1 105.98(17)
O23 Dy2 Ni1 142.02(17)
O8 Dy2 Ni1 37.34(15)
Ni5 Dy2 Ni1 145.39(4)
Ni2 Dy2 Ni1 54.43(3)
O13 Dy2 Dy1 116.39(17)
O20 Dy2 Dy1 36.21(16)
O19 Dy2 Dy1 37.79(16)
O10 Dy2 Dy1 151.39(19)
O26 Dy2 Dy1 114.12(17)
O22 Dy2 Dy1 79.92(16)
O23 Dy2 Dy1 84.09(17)
O8 Dy2 Dy1 80.75(15)
Ni5 Dy2 Dy1 110.78(3)
Ni2 Dy2 Dy1 59.00(2)
Ni1 Dy2 Dy1 58.00(2)
O15 Dy3 O24 82.1(2)
O15 Dy3 O25 140.5(3)
O24 Dy3 O25 67.8(2)
O15 Dy3 O9 79.1(3)
O24 Dy3 O9 145.8(3)
O25 Dy3 O9 139.3(3)
O15 Dy3 O27 113.8(3)
O24 Dy3 O27 136.7(3)
O25 Dy3 O27 76.8(3)
O9 Dy3 O27 77.3(3)
O15 Dy3 O23 85.9(3)
O24 Dy3 O23 78.2(2)
O25 Dy3 O23 110.8(2)
O9 Dy3 O23 72.3(3)
O27 Dy3 O23 139.7(3)
O15 Dy3 O22 141.2(3)
O24 Dy3 O22 107.0(2)
O25 Dy3 O22 74.5(2)
O9 Dy3 O22 72.8(2)
O27 Dy3 O22 85.8(2)
O23 Dy3 O22 60.5(2)
O15 Dy3 O1 76.8(2)
O24 Dy3 O1 70.1(2)
O25 Dy3 O1 69.5(2)
O9 Dy3 O1 131.2(3)
O27 Dy3 O1 74.8(3)
O23 Dy3 O1 145.5(2)
O22 Dy3 O1 142.0(2)
O15 Dy3 Ni5 101.95(19)
O24 Dy3 Ni5 119.09(17)
O25 Dy3 Ni5 114.58(17)
O9 Dy3 Ni5 40.1(2)
O27 Dy3 Ni5 97.6(2)
O23 Dy3 Ni5 42.46(16)
O22 Dy3 Ni5 40.21(16)
O1 Dy3 Ni5 170.61(16)
O15 Dy3 Ni3 67.95(19)
O24 Dy3 Ni3 34.71(17)
O25 Dy3 Ni3 72.84(18)
O9 Dy3 Ni3 146.78(19)
O27 Dy3 Ni3 111.7(2)
O23 Dy3 Ni3 108.28(16)
O22 Dy3 Ni3 137.70(16)
O1 Dy3 Ni3 37.52(16)
Ni5 Dy3 Ni3 150.68(4)
O15 Dy3 Dy1 118.43(19)
O24 Dy3 Dy1 36.42(16)
O25 Dy3 Dy1 35.90(17)
O9 Dy3 Dy1 149.6(2)
O27 Dy3 Dy1 112.65(19)
O23 Dy3 Dy1 83.79(16)
O22 Dy3 Dy1 79.17(16)
O1 Dy3 Dy1 78.85(15)
Ni5 Dy3 Dy1 109.54(3)
Ni3 Dy3 Dy1 58.63(2)
O15 Dy3 Dy2 120.4(2)
O24 Dy3 Dy2 74.43(17)
O25 Dy3 Dy2 76.28(16)
O9 Dy3 Dy2 91.0(2)
O27 Dy3 Dy2 120.89(19)
O23 Dy3 Dy2 36.39(16)
O22 Dy3 Dy2 36.45(16)
O1 Dy3 Dy2 137.70(15)
Ni5 Dy3 Dy2 50.98(3)
Ni3 Dy3 Dy2 108.88(3)
Dy1 Dy3 Dy2 58.880(12)
N3 Ni1 O6 92.5(3)
N3 Ni1 O19 165.9(3)
O6 Ni1 O19 101.5(3)
N3 Ni1 O5 83.0(3)
O6 Ni1 O5 175.3(3)
O19 Ni1 O5 83.0(3)
N3 Ni1 O18 91.2(3)
O6 Ni1 O18 90.0(3)
O19 Ni1 O18 87.8(3)
O5 Ni1 O18 91.6(3)
N3 Ni1 O8 98.8(3)
O6 Ni1 O8 91.1(3)
O19 Ni1 O8 82.2(3)
O5 Ni1 O8 88.2(2)
O18 Ni1 O8 169.9(3)
N3 Ni1 Dy2 142.0(2)
O6 Ni1 Dy2 91.0(2)
O19 Ni1 Dy2 40.07(19)
O5 Ni1 Dy2 91.68(18)
O18 Ni1 Dy2 126.7(2)
O8 Ni1 Dy2 43.26(17)
N4 Ni2 O7 93.0(3)
N4 Ni2 O20 167.1(3)
O7 Ni2 O20 99.9(3)
N4 Ni2 O14 92.6(3)
O7 Ni2 O14 94.0(3)
O20 Ni2 O14 87.8(3)
N4 Ni2 O8 82.6(3)
O7 Ni2 O8 169.4(3)
O20 Ni2 O8 84.5(3)
O14 Ni2 O8 95.8(3)
N4 Ni2 O5 99.0(3)
O7 Ni2 O5 87.9(3)
O20 Ni2 O5 80.3(2)
O14 Ni2 O5 168.2(2)
O8 Ni2 O5 83.4(2)
N4 Ni2 Dy2 125.5(2)
O7 Ni2 Dy2 141.35(19)
O20 Ni2 Dy2 41.90(19)
O14 Ni2 Dy2 81.43(18)
O8 Ni2 Dy2 44.91(18)
O5 Ni2 Dy2 89.84(17)
N1 Ni3 O2 95.2(3)
N1 Ni3 O24 169.0(3)
O2 Ni3 O24 95.5(3)
N1 Ni3 O16 90.1(3)
O2 Ni3 O16 92.9(3)
O24 Ni3 O16 91.8(3)
N1 Ni3 O1 83.2(3)
O2 Ni3 O1 173.2(3)
O24 Ni3 O1 85.9(3)
O16 Ni3 O1 93.8(3)
N1 Ni3 O3 95.9(3)
O2 Ni3 O3 89.9(3)
O24 Ni3 O3 81.7(3)
O16 Ni3 O3 173.2(3)
O1 Ni3 O3 83.7(3)
N1 Ni3 Dy3 128.2(3)
O2 Ni3 Dy3 135.9(2)
O24 Ni3 Dy3 41.7(2)
O16 Ni3 Dy3 81.5(2)
O1 Ni3 Dy3 47.02(19)
O3 Ni3 Dy3 92.21(18)
N2 Ni4 O4 93.9(3)
N2 Ni4 O25 169.8(3)
O4 Ni4 O25 96.1(3)
N2 Ni4 O3 83.3(3)
O4 Ni4 O3 175.3(3)
O25 Ni4 O3 86.6(3)
N2 Ni4 O11 87.9(3)
O4 Ni4 O11 92.3(3)
O25 Ni4 O11 93.7(3)
O3 Ni4 O11 91.4(3)
N2 Ni4 O1 97.0(3)
O4 Ni4 O1 91.6(3)
O25 Ni4 O1 80.8(3)
O3 Ni4 O1 85.0(3)
O11 Ni4 O1 173.6(3)
N2 Ni4 Dy1 127.5(3)
O4 Ni4 Dy1 137.4(2)
O25 Ni4 Dy1 43.2(2)
O3 Ni4 Dy1 46.20(18)
O11 Ni4 Dy1 81.17(19)
O1 Ni4 Dy1 92.51(18)
N5 Ni5 O10 102.1(5)
N5 Ni5 O9 76.4(5)
O10 Ni5 O9 172.2(3)
N5 Ni5 O22 164.9(5)
O10 Ni5 O22 90.9(3)
O9 Ni5 O22 89.7(3)
N5 Ni5 O21 92.6(5)
O10 Ni5 O21 94.2(3)
O9 Ni5 O21 93.6(3)
O22 Ni5 O21 94.0(3)
N5 Ni5 O23 100.4(5)
O10 Ni5 O23 87.2(3)
O9 Ni5 O23 85.6(3)
O22 Ni5 O23 72.3(3)
O21 Ni5 O23 166.3(3)
N5 Ni5 Dy2 134.4(4)
O10 Ni5 Dy2 50.0(2)
O9 Ni5 Dy2 125.9(2)
O22 Ni5 Dy2 51.0(2)
O21 Ni5 Dy2 120.8(2)
O23 Ni5 Dy2 51.10(19)
N5 Ni5 Dy3 113.9(5)
O10 Ni5 Dy3 127.1(2)
O9 Ni5 Dy3 48.8(2)
O22 Ni5 Dy3 51.2(2)
O21 Ni5 Dy3 120.3(2)
O23 Ni5 Dy3 50.2(2)
Dy2 Ni5 Dy3 77.23(3)
C7 N1 C6 124.2(9)
C7 N1 Ni3 124.4(8)
C6 N1 Ni3 111.4(7)
C20 N2 C21 123.9(9)
C20 N2 Ni4 125.3(8)
C21 N2 Ni4 110.8(6)
C33 N3 C34 125.0(9)
C33 N3 Ni1 124.7(8)
C34 N3 Ni1 110.3(6)
C46 N4 C47 124.8(9)
C46 N4 Ni2 124.6(7)
C47 N4 Ni2 110.5(6)
C1 O1 Ni3 107.1(6)
C1 O1 Ni4 113.4(6)
Ni3 O1 Ni4 95.9(3)
C1 O1 Dy3 138.4(6)
Ni3 O1 Dy3 95.5(3)
Ni4 O1 Dy3 98.0(2)
C9 O2 Ni3 122.8(6)
C22 O3 Ni4 107.2(6)
C22 O3 Ni3 112.7(5)
Ni4 O3 Ni3 95.3(3)
C22 O3 Dy1 139.2(6)
Ni4 O3 Dy1 96.4(3)
Ni3 O3 Dy1 97.3(2)
C14 O4 Ni4 124.8(7)
C39 O5 Ni1 107.1(5)
C39 O5 Ni2 113.5(5)
Ni1 O5 Ni2 91.9(2)
C39 O5 Dy1 137.5(6)
Ni1 O5 Dy1 101.7(3)
Ni2 O5 Dy1 95.8(2)
C27 O6 Ni1 123.1(6)
C40 O7 Ni2 124.0(6)
C52 O8 Ni2 105.3(6)
C52 O8 Ni1 116.6(5)
Ni2 O8 Ni1 96.2(3)
C52 O8 Dy2 134.1(6)
Ni2 O8 Dy2 97.6(2)
Ni1 O8 Dy2 99.4(2)
C53 O9 Ni5 115.5(8)
C53 O9 Dy3 138.4(7)
Ni5 O9 Dy3 91.1(3)
C61 O10 Ni5 119.7(7)
C61 O10 Dy2 133.0(6)
Ni5 O10 Dy2 89.3(3)
C66 O11 Ni4 128.2(7)
C66 O12 Dy1 134.9(6)
C73 O13 Dy2 135.4(6)
C73 O14 Ni2 124.8(6)
C80 O15 Dy3 136.9(7)
C80 O16 Ni3 127.1(7)
C87 O18 Ni1 124.8(6)
Ni1 O19 Dy2 106.2(3)
Ni1 O19 Dy1 105.8(3)
Dy2 O19 Dy1 105.3(2)
Ni2 O20 Dy1 110.1(3)
Ni2 O20 Dy2 103.6(3)
Dy1 O20 Dy2 107.4(3)
C88 O21 Ni5 124.5(8)
Ni5 O22 Dy2 88.2(3)
Ni5 O22 Dy3 88.6(3)
Dy2 O22 Dy3 106.5(3)
C89 O23 Ni5 118.3(6)
C89 O23 Dy3 123.5(6)
Ni5 O23 Dy3 87.3(2)
C89 O23 Dy2 122.8(6)
Ni5 O23 Dy2 85.9(2)
Dy3 O23 Dy2 107.4(3)
Ni3 O24 Dy3 103.6(3)
Ni3 O24 Dy1 108.2(3)
Dy3 O24 Dy1 108.0(3)
Ni4 O25 Dy3 110.1(3)
Ni4 O25 Dy1 100.8(3)
Dy3 O25 Dy1 108.5(3)
C90 O26 Dy2 135.8(7)
C91 O27 Dy3 137.1(10)
O1 C1 C2 122.2(10)
O1 C1 C6 119.4(9)
C2 C1 C6 118.4(9)
C3 C2 C1 120.1(11)
C4 C3 C2 120.1(11)
C3 C4 C5 121.1(11)
C4 C5 C6 120.4(11)
C5 C6 N1 126.1(10)
C5 C6 C1 119.8(10)
N1 C6 C1 114.1(9)
N1 C7 C8 126.0(10)
C13 C8 C9 119.1(10)
C13 C8 C7 116.2(10)
C9 C8 C7 124.7(10)
O2 C9 C10 118.6(9)
O2 C9 C8 125.7(9)
C10 C9 C8 115.7(9)
C11 C10 C9 123.6(10)
C10 C11 C12 120.2(11)
C13 C12 C11 117.6(11)
C8 C13 C12 123.7(10)
O4 C14 C15 117.2(12)
O4 C14 C19 123.0(10)
C15 C14 C19 119.8(11)
C14 C15 C16 121.2(14)
C17 C16 C15 120.3(14)
C16 C17 C18 119.8(14)
C17 C18 C19 121.2(15)
C14 C19 C18 117.6(11)
C14 C19 C20 127.7(10)
C18 C19 C20 114.6(12)
N2 C20 C19 124.2(11)
C26 C21 C22 121.0(10)
C26 C21 N2 124.7(9)
C22 C21 N2 114.3(9)
O3 C22 C23 120.7(9)
O3 C22 C21 120.4(9)
C23 C22 C21 118.9(9)
C22 C23 C24 119.1(10)
C25 C24 C23 120.6(11)
C24 C25 C26 120.2(10)
C21 C26 C25 120.1(10)
O6 C27 C28 117.7(9)
O6 C27 C32 122.5(9)
C28 C27 C32 119.8(9)
C29 C28 C27 121.8(10)
C30 C29 C28 119.7(11)
C29 C30 C31 120.6(10)
C30 C31 C32 121.1(11)
C33 C32 C27 126.7(9)
C33 C32 C31 116.2(10)
C27 C32 C31 117.0(10)
N3 C33 C32 126.4(10)
C35 C34 C39 120.2(9)
C35 C34 N3 124.4(9)
C39 C34 N3 115.4(9)
C34 C35 C36 119.8(10)
C37 C36 C35 120.1(10)
C36 C37 C38 119.8(10)
C39 C38 C37 120.7(10)
O5 C39 C38 121.7(9)
O5 C39 C34 119.0(9)
C38 C39 C34 119.2(9)
O7 C40 C41 116.7(9)
O7 C40 C45 127.5(9)
C41 C40 C45 115.8(9)
C42 C41 C40 120.6(11)
C43 C42 C41 121.9(12)
C44 C43 C42 117.5(12)
C43 C44 C45 122.8(12)
C44 C45 C40 121.3(10)
C44 C45 C46 116.7(10)
C40 C45 C46 122.0(9)
N4 C46 C45 127.1(10)
C48 C47 C52 119.9(9)
C48 C47 N4 124.9(9)
C52 C47 N4 115.1(8)
C47 C48 C49 120.1(11)
C50 C49 C48 120.2(10)
C49 C50 C51 121.4(10)
C50 C51 C52 119.6(10)
O8 C52 C51 122.1(9)
O8 C52 C47 119.1(9)
C51 C52 C47 118.7(9)
O9 C53 C58 120.7(11)
O9 C53 C54 119.8(11)
C58 C53 C54 119.5(11)
C55 C54 C53 121.8(11)
C54 C55 C56 120.2(13)
C57 C56 C55 117.5(12)
C58 C57 C56 121.2(13)
C53 C58 C57 119.8(12)
C53 C58 N5 103.8(12)
C57 C58 N5 136.3(13)
C59 C60 C65 111.5(12)
C59 C60 C61 128.2(12)
C65 C60 C61 120.3(10)
O10 C61 C62 121.7(10)
O10 C61 C60 120.9(10)
C62 C61 C60 117.4(10)
C63 C62 C61 121.2(11)
C62 C63 C64 122.1(12)
C63 C64 C65 118.5(12)
C64 C65 C60 120.4(12)
O11 C66 O12 125.9(9)
O11 C66 C67 117.5(9)
O12 C66 C67 116.6(9)
C68 C67 C72 119.0(10)
C68 C67 C66 121.4(10)
C72 C67 C66 119.5(10)
C67 C68 C69 122.2(13)
C68 C69 C70 118.2(13)
C69 C70 C71 120.6(12)
C72 C71 C70 120.8(14)
C71 C72 C67 119.0(12)
O13 C73 O14 127.4(9)
O13 C73 C74 116.6(9)
O14 C73 C74 116.0(9)
C79 C74 C75 118.0(9)
C79 C74 C73 119.8(9)
C75 C74 C73 122.2(9)
C76 C75 C74 121.0(10)
C75 C76 C77 118.9(10)
C78 C77 C76 119.7(11)
C79 C78 C77 121.2(12)
C78 C79 C74 121.1(11)
O15 C80 O16 125.6(10)
O15 C80 C81 117.1(10)
O16 C80 C81 117.3(10)
C86 C81 C82 118.7(11)
C86 C81 C80 119.5(11)
C82 C81 C80 121.7(11)
C83 C82 C81 120.0(13)
C84 C83 C82 122.8(14)
C83 C84 C85 118.1(13)
C84 C85 C86 122.4(13)
C81 C86 C85 117.9(12)
C59 N5 C58 124.2(14)
C59 N5 Ni5 113.0(14)
C58 N5 Ni5 122.8(11)
N5 C59 C60 136.2(18)

loop_
_geom_bond_atom_site_label_1
_geom_bond_atom_site_label_2
_geom_bond_distance
Dy1 O12 2.316(7)
Dy1 O20 2.330(6)
Dy1 O25 2.338(7)
Dy1 O24 2.360(7)
Dy1 O17 2.364(7)
Dy1 O19 2.391(6)
Dy1 O3 2.437(6)
Dy1 O5 2.463(6)
Dy1 Ni4 3.3556(13)
Dy1 Dy2 3.7634(7)
Dy1 Dy3 3.7811(7)
Dy2 O13 2.285(7)
Dy2 O20 2.340(7)
Dy2 O19 2.341(6)
Dy2 O10 2.365(7)
Dy2 O26 2.381(7)
Dy2 O22 2.401(7)
Dy2 O23 2.408(7)
Dy2 O8 2.426(6)
Dy2 Ni5 3.0861(15)
Dy2 Ni2 3.4064(13)
Dy2 Ni1 3.4929(13)
Dy3 O15 2.288(7)
Dy3 O24 2.314(7)
Dy3 O25 2.322(7)
Dy3 O9 2.349(8)
Dy3 O27 2.357(8)
Dy3 O23 2.400(7)
Dy3 O22 2.434(7)
Dy3 O1 2.486(7)
Dy3 Ni5 3.1209(16)
Dy3 Ni3 3.3828(14)
Ni1 N3 1.989(8)
Ni1 O6 2.003(7)
Ni1 O19 2.020(6)
Ni1 O5 2.071(7)
Ni1 O18 2.118(7)
Ni1 O8 2.148(6)
Ni2 N4 1.971(8)
Ni2 O7 1.982(7)
Ni2 O20 1.987(7)
Ni2 O14 2.083(7)
Ni2 O8 2.092(6)
Ni2 O5 2.313(6)
Ni3 N1 1.951(8)
Ni3 O2 1.974(7)
Ni3 O24 1.982(7)
Ni3 O16 2.068(7)
Ni3 O1 2.070(7)
Ni3 O3 2.257(7)
Ni4 N2 1.979(8)
Ni4 O4 1.991(8)
Ni4 O25 2.010(7)
Ni4 O3 2.051(7)
Ni4 O11 2.100(7)
Ni4 O1 2.220(7)
Ni5 N5 1.917(13)
Ni5 O10 2.010(8)
Ni5 O9 2.010(8)
Ni5 O22 2.015(7)
Ni5 O21 2.082(8)
Ni5 O23 2.109(7)
N1 C7 1.295(13)
N1 C6 1.419(13)
N2 C20 1.294(13)
N2 C21 1.427(13)
N3 C33 1.265(12)
N3 C34 1.428(12)
N4 C46 1.278(12)
N4 C47 1.412(12)
O1 C1 1.336(12)
O2 C9 1.324(12)
O3 C22 1.360(11)
O4 C14 1.337(13)
O5 C39 1.368(11)
O6 C27 1.342(11)
O7 C40 1.297(12)
O8 C52 1.372(11)
O9 C53 1.335(13)
O10 C61 1.320(12)
O11 C66 1.221(12)
O12 C66 1.266(12)
O13 C73 1.241(12)
O14 C73 1.255(11)
O15 C80 1.252(13)
O16 C80 1.257(13)
O18 C87 1.417(12)
O21 C88 1.390(14)
O23 C89 1.431(12)
O26 C90 1.398(13)
O27 C91 1.41(2)
O28 C92 1.27(3)
O29 C93 1.40(2)
C1 C2 1.402(14)
C1 C6 1.428(15)
C2 C3 1.392(16)
C3 C4 1.373(18)
C4 C5 1.373(16)
C5 C6 1.380(14)
C7 C8 1.428(15)
C8 C13 1.371(14)
C8 C9 1.418(14)
C9 C10 1.408(14)
C10 C11 1.351(15)
C11 C12 1.379(16)
C12 C13 1.374(16)
C14 C15 1.381(16)
C14 C19 1.416(17)
C15 C16 1.382(19)
C16 C17 1.37(2)
C17 C18 1.39(2)
C18 C19 1.417(16)
C19 C20 1.435(16)
C21 C26 1.365(14)
C21 C22 1.399(13)
C22 C23 1.395(14)
C23 C24 1.401(14)
C24 C25 1.370(16)
C25 C26 1.381(16)
C27 C28 1.406(14)
C27 C32 1.426(15)
C28 C29 1.399(15)
C29 C30 1.363(17)
C30 C31 1.418(16)
C31 C32 1.435(14)
C32 C33 1.398(15)
C34 C35 1.374(14)
C34 C39 1.406(13)
C35 C36 1.386(15)
C36 C37 1.382(15)
C37 C38 1.384(14)
C38 C39 1.368(13)
C40 C41 1.402(14)
C40 C45 1.405(14)
C41 C42 1.378(16)
C42 C43 1.379(18)
C43 C44 1.338(17)
C44 C45 1.364(15)
C45 C46 1.446(14)
C47 C48 1.383(13)
C47 C52 1.409(14)
C48 C49 1.401(15)
C49 C50 1.341(16)
C50 C51 1.395(14)
C51 C52 1.405(13)
C53 C58 1.381(17)
C53 C54 1.393(15)
C54 C55 1.344(16)
C55 C56 1.433(19)
C56 C57 1.40(2)
C57 C58 1.387(19)
C58 N5 1.464(14)
C60 C59 1.365(14)
C60 C65 1.384(16)
C60 C61 1.420(15)
C61 C62 1.367(16)
C62 C63 1.364(18)
C63 C64 1.37(2)
C64 C65 1.374(19)
C66 C67 1.509(14)
C67 C68 1.368(16)
C67 C72 1.415(16)
C68 C69 1.374(16)
C69 C70 1.38(2)
C70 C71 1.39(2)
C71 C72 1.359(17)
C73 C74 1.505(13)
C74 C79 1.378(14)
C74 C75 1.394(14)
C75 C76 1.378(14)
C76 C77 1.388(16)
C77 C78 1.364(16)
C78 C79 1.350(15)
C80 C81 1.494(15)
C81 C86 1.378(16)
C81 C82 1.399(17)
C82 C83 1.348(17)
C83 C84 1.340(19)
C84 C85 1.35(2)
C85 C86 1.404(17)
N5 C59 1.246(14)
O30 C94 1.40(2)
C95 O31 1.479(18)
